data_7100133
loop_
_publ_author_name
'George Newkome'
'Charles N. Moorefield'
'Matthew Panzer'
'Pingshan Wang.'

_publ_section_title
;
Terpyridine copperII-polycarboxylic acid
architectures: formation of dimeric, helical, and cyclic nanostructures
and their included-water molecule motifs
;
_journal_name_full 'Chemical Communications'
_journal_paper_doi 10.1039/b505327g
_journal_year 2005
_chemical_formula_moiety 'C44 H28 Cu2 N8 O8, 6(H2O)'
_chemical_formula_sum 'C44 H28 Cu2 N8 O14'
_chemical_formula_weight 1019.82
_space_group_IT_number 2
_symmetry_cell_setting triclinic
_symmetry_space_group_name_Hall '-P 1'
_symmetry_space_group_name_H-M 'P -1'
_cell_angle_alpha 113.383(5)
_cell_angle_beta 93.110(5)
_cell_angle_gamma 111.129(5)
_cell_formula_units_Z 1
_cell_length_a 9.263(3)
_cell_length_b 10.844(3)
_cell_length_c 12.754(4)
_cell_measurement_temperature 100(2)
_cell_volume 1067.3(6)
_diffrn_ambient_temperature 100(2)
_exptl_crystal_density_diffrn 1.587
_cod_depositor_comments
;
The following automatic conversions were performed:
'_symmetry_cell_setting' value 'Triclinic' changed to 'triclinic'
according to '/home/saulius/struct/CIF-dictionaries/cif_core.dic'
dictionary named 'cif_core.dic' version 2.4.1 from 2010-06-29.

Automatic conversion script
Id: cif_fix_enum 1527 2010-12-29 10:47:43Z saulius 
;
_cod_database_code 7100133

loop_
_symmetry_equiv_pos_as_xyz
'x, y, z'
'-x, -y, -z'

loop_
_atom_site_label
_atom_site_type_symbol
_atom_site_fract_x
_atom_site_fract_y
_atom_site_fract_z
_atom_site_U_iso_or_equiv
_atom_site_adp_type
_atom_site_occupancy
_atom_site_symmetry_multiplicity
_atom_site_calc_flag
_atom_site_refinement_flags
_atom_site_disorder_assembly
_atom_site_disorder_group
Cu Cu 0.83543(5) 0.27777(5) 0.15538(3) 0.01094(16) Uani 1 1 d . . .
O1 O 0.8880(3) 0.5043(3) 0.2756(2) 0.0157(5) Uani 1 1 d . . .
O2 O 0.6499(3) 0.5077(3) 0.2369(2) 0.0167(6) Uani 1 1 d . . .
O3 O 1.0680(3) 0.7374(3) 0.7172(2) 0.0158(5) Uani 1 1 d . . .
O4 O 1.1009(3) 0.9730(3) 0.8187(2) 0.0207(6) Uani 1 1 d . . .
O5 O 0.6460(4) 0.0740(4) 0.4807(3) 0.0339(8) Uani 1 1 d . . .
O6 O 0.4283(4) 0.4894(4) 0.3950(3) 0.0367(8) Uani 1 1 d . . .
O7 O 0.2224(4) 0.6248(4) 0.3944(3) 0.0360(8) Uani 1 1 d . . .
N1 N 0.6086(3) 0.1934(3) 0.1654(3) 0.0123(6) Uani 1 1 d . . .
N2 N 0.7303(3) 0.2483(3) 0.0067(3) 0.0115(6) Uani 1 1 d . . .
N3 N 1.0236(3) 0.3239(3) 0.0818(3) 0.0114(6) Uani 1 1 d . . .
N4 N 0.8265(4) 0.9287(3) 0.5238(3) 0.0149(6) Uani 1 1 d . . .
C1 C 0.5594(4) 0.1749(4) 0.2558(3) 0.0167(8) Uani 1 1 d . . .
H1 H 0.6359 0.1968 0.3207 0.020 Uiso 1 1 calc R . .
C2 C 0.3999(5) 0.1247(4) 0.2592(3) 0.0190(8) Uani 1 1 d . . .
H2 H 0.3677 0.1138 0.3257 0.023 Uiso 1 1 calc R . .
C3 C 0.2884(4) 0.0907(4) 0.1634(3) 0.0169(8) Uani 1 1 d . . .
H3 H 0.1783 0.0547 0.1628 0.020 Uiso 1 1 calc R . .
C4 C 0.3391(4) 0.1099(4) 0.0686(3) 0.0148(7) Uani 1 1 d . . .
H4 H 0.2645 0.0857 0.0017 0.018 Uiso 1 1 calc R . .
C5 C 0.5002(4) 0.1647(4) 0.0730(3) 0.0127(7) Uani 1 1 d . . .
C6 C 0.5719(4) 0.1971(4) -0.0191(3) 0.0123(7) Uani 1 1 d . . .
C7 C 0.4925(5) 0.1763(4) -0.1234(3) 0.0173(8) Uani 1 1 d . . .
H7 H 0.3798 0.1389 -0.1431 0.021 Uiso 1 1 calc R . .
C8 C 0.5838(5) 0.2123(4) -0.1990(3) 0.0176(8) Uani 1 1 d . . .
H8 H 0.5326 0.2020 -0.2705 0.021 Uiso 1 1 calc R . .
C9 C 0.7472(5) 0.2625(4) -0.1721(3) 0.0164(8) Uani 1 1 d . . .
H9 H 0.8088 0.2851 -0.2245 0.020 Uiso 1 1 calc R . .
C10 C 0.8183(4) 0.2788(4) -0.0668(3) 0.0124(7) Uani 1 1 d . . .
C11 C 0.9905(4) 0.3250(4) -0.0217(3) 0.0140(7) Uani 1 1 d . . .
C12 C 1.1064(4) 0.3620(4) -0.0807(3) 0.0160(8) Uani 1 1 d . . .
H12 H 1.0797 0.3613 -0.1540 0.019 Uiso 1 1 calc R . .
C13 C 1.2631(5) 0.4004(4) -0.0314(3) 0.0185(8) Uani 1 1 d . . .
H13 H 1.3453 0.4263 -0.0703 0.022 Uiso 1 1 calc R . .
C14 C 1.2964(4) 0.4000(4) 0.0740(3) 0.0157(8) Uani 1 1 d . . .
H14 H 1.4027 0.4259 0.1094 0.019 Uiso 1 1 calc R . .
C15 C 1.1744(4) 0.3614(4) 0.1295(3) 0.0148(7) Uani 1 1 d . . .
H15 H 1.1987 0.3618 0.2030 0.018 Uiso 1 1 calc R . .
C16 C 0.7836(4) 0.5572(4) 0.2997(3) 0.0140(7) Uani 1 1 d . . .
C17 C 0.8337(4) 0.6932(4) 0.4150(3) 0.0124(7) Uani 1 1 d . . .
C18 C 0.9240(4) 0.7099(4) 0.5132(3) 0.0127(7) Uani 1 1 d . . .
H18 H 0.9573 0.6354 0.5097 0.015 Uiso 1 1 calc R . .
C19 C 0.9654(4) 0.8371(4) 0.6170(3) 0.0117(7) Uani 1 1 d . . .
C20 C 1.0531(4) 0.8545(4) 0.7280(3) 0.0138(7) Uani 1 1 d . . .
C21 C 0.9157(4) 0.9437(4) 0.6172(3) 0.0127(7) Uani 1 1 d . . .
H21 H 0.9471 1.0322 0.6879 0.015 Uiso 1 1 calc R . .
C22 C 0.7851(4) 0.8040(4) 0.4260(3) 0.0147(7) Uani 1 1 d . . .
H22 H 0.7181 0.7898 0.3593 0.018 Uiso 1 1 calc R . .

loop_
_atom_site_aniso_label
_atom_site_aniso_U_11
_atom_site_aniso_U_22
_atom_site_aniso_U_33
_atom_site_aniso_U_23
_atom_site_aniso_U_13
_atom_site_aniso_U_12
Cu 0.0089(2) 0.0150(3) 0.0093(2) 0.00614(18) 0.00003(16) 0.00492(18)
O1 0.0149(13) 0.0157(13) 0.0149(13) 0.0050(11) 0.0031(10) 0.0068(11)
O2 0.0141(13) 0.0205(14) 0.0147(13) 0.0072(11) -0.0020(10) 0.0079(11)
O3 0.0162(13) 0.0208(14) 0.0142(13) 0.0097(11) 0.0004(10) 0.0099(11)
O4 0.0199(14) 0.0237(15) 0.0117(13) 0.0025(11) -0.0029(11) 0.0089(12)
O5 0.0334(18) 0.0311(17) 0.0368(18) 0.0107(15) -0.0040(14) 0.0196(15)
O6 0.0336(19) 0.041(2) 0.045(2) 0.0226(17) 0.0189(16) 0.0204(16)
O7 0.0208(16) 0.0329(18) 0.0402(19) 0.0065(15) 0.0004(14) 0.0083(14)
N1 0.0106(14) 0.0126(15) 0.0109(14) 0.0042(12) 0.0003(11) 0.0034(12)
N2 0.0105(14) 0.0087(14) 0.0125(14) 0.0029(12) 0.0006(11) 0.0035(11)
N3 0.0088(14) 0.0145(15) 0.0126(14) 0.0070(12) 0.0015(11) 0.0056(12)
N4 0.0134(15) 0.0172(16) 0.0168(16) 0.0086(13) 0.0050(12) 0.0076(13)
C1 0.0146(18) 0.0214(19) 0.0168(18) 0.0100(16) 0.0034(14) 0.0087(15)
C2 0.021(2) 0.023(2) 0.0172(19) 0.0108(16) 0.0089(15) 0.0105(16)
C3 0.0127(18) 0.0176(19) 0.0205(19) 0.0074(16) 0.0068(14) 0.0072(15)
C4 0.0145(18) 0.0109(17) 0.0151(18) 0.0045(14) -0.0003(14) 0.0033(14)
C5 0.0122(17) 0.0105(16) 0.0142(17) 0.0034(14) 0.0019(13) 0.0058(14)
C6 0.0122(17) 0.0090(16) 0.0135(17) 0.0028(13) 0.0010(13) 0.0050(13)
C7 0.0143(18) 0.0198(19) 0.0145(18) 0.0069(15) -0.0013(14) 0.0051(15)
C8 0.0187(19) 0.023(2) 0.0132(18) 0.0102(15) -0.0020(14) 0.0092(16)
C9 0.0193(19) 0.0176(19) 0.0159(18) 0.0091(15) 0.0051(15) 0.0095(15)
C10 0.0125(17) 0.0124(17) 0.0107(16) 0.0046(14) 0.0011(13) 0.0045(14)
C11 0.0137(17) 0.0120(17) 0.0166(18) 0.0075(14) 0.0009(14) 0.0048(14)
C12 0.0180(19) 0.0206(19) 0.0127(17) 0.0097(15) 0.0034(14) 0.0090(15)
C13 0.0160(19) 0.0180(19) 0.022(2) 0.0106(16) 0.0067(15) 0.0059(15)
C14 0.0104(17) 0.0139(18) 0.0217(19) 0.0082(15) 0.0006(14) 0.0041(14)
C15 0.0139(18) 0.0163(18) 0.0151(18) 0.0078(15) -0.0022(14) 0.0069(15)
C16 0.0147(18) 0.0188(19) 0.0115(17) 0.0098(15) 0.0040(13) 0.0067(15)
C17 0.0095(16) 0.0128(17) 0.0139(17) 0.0069(14) 0.0024(13) 0.0025(14)
C18 0.0137(17) 0.0148(18) 0.0118(17) 0.0073(14) 0.0038(13) 0.0067(14)
C19 0.0082(16) 0.0152(17) 0.0107(16) 0.0060(14) 0.0008(13) 0.0037(13)
C20 0.0080(16) 0.0180(18) 0.0160(18) 0.0089(15) 0.0036(13) 0.0045(14)
C21 0.0127(17) 0.0118(17) 0.0119(17) 0.0045(14) 0.0024(13) 0.0042(14)
C22 0.0134(17) 0.0210(19) 0.0141(17) 0.0107(15) 0.0010(13) 0.0090(15)

loop_
_geom_bond_atom_site_label_1
_geom_bond_atom_site_label_2
_geom_bond_distance
_geom_bond_site_symmetry_2
_geom_bond_publ_flag
Cu O3 1.906(3) 2_766 ?
Cu N2 1.934(3) . ?
Cu N1 2.001(3) . ?
Cu N3 2.022(3) . ?
Cu O1 2.166(3) . ?
O1 C16 1.285(4) . ?
O2 C16 1.239(4) . ?
O3 C20 1.280(4) . ?
O3 Cu 1.906(3) 2_766 ?
O4 C20 1.241(4) . ?
N1 C1 1.324(5) . ?
N1 C5 1.359(4) . ?
N2 C6 1.335(5) . ?
N2 C10 1.336(5) . ?
N3 C15 1.337(4) . ?
N3 C11 1.345(5) . ?
N4 C22 1.329(5) . ?
N4 C21 1.331(5) . ?
C1 C2 1.388(5) . ?
C1 H1 0.9500 . ?
C2 C3 1.389(5) . ?
C2 H2 0.9500 . ?
C3 C4 1.384(5) . ?
C3 H3 0.9500 . ?
C4 C5 1.381(5) . ?
C4 H4 0.9500 . ?
C5 C6 1.479(5) . ?
C6 C7 1.379(5) . ?
C7 C8 1.396(5) . ?
C7 H7 0.9500 . ?
C8 C9 1.381(5) . ?
C8 H8 0.9500 . ?
C9 C10 1.379(5) . ?
C9 H9 0.9500 . ?
C10 C11 1.491(5) . ?
C11 C12 1.377(5) . ?
C12 C13 1.390(5) . ?
C12 H12 0.9500 . ?
C13 C14 1.366(5) . ?
C13 H13 0.9500 . ?
C14 C15 1.391(5) . ?
C14 H14 0.9500 . ?
C15 H15 0.9500 . ?
C16 C17 1.505(5) . ?
C17 C18 1.378(5) . ?
C17 C22 1.388(5) . ?
C18 C19 1.384(5) . ?
C18 H18 0.9500 . ?
C19 C21 1.390(5) . ?
C19 C20 1.501(5) . ?
C21 H21 0.9500 . ?
C22 H22 0.9500 . ?
